data_7046057
loop_
_publ_author_name
'Cundari, Thomas R.'
'Jacobs, Brian P.'
'MacMillan, Samantha N.'
'Wolczanski, Peter T.'

_publ_section_title
;
 Dispersion forces play a role in (Me<sub>2</sub>IPr)Fe([double bond,
 length as m-dash]NAd)R<sub>2</sub> (Ad = adamantyl; R = <sup>neo</sup>Pe,
 1-nor) insertions and Fe-R bond dissociation enthalpies (BDEs).
;
_journal_issue 17
_journal_name_full 'Dalton transactions (Cambridge, England : 2003)'
_journal_page_first 6025
_journal_page_last 6030
_journal_paper_doi 10.1039/c7dt04145d
_journal_volume 47
_journal_year 2018
_chemical_formula_sum 'C38 H52 Fe N4'
_chemical_formula_weight 620.68
_space_group_crystal_system monoclinic
_space_group_IT_number 14
_space_group_name_Hall '-P 2ybc'
_space_group_name_H-M_alt 'P 1 21/c 1'
_symmetry_space_group_name_Hall '-P 2ybc'
_symmetry_space_group_name_H-M 'P 1 21/c 1'
_atom_sites_solution_hydrogens geom
_audit_creation_method SHELXL-2014/7
_audit_update_record
;
2017-11-02 deposited with the CCDC.
2018-04-16 downloaded from the CCDC.
;
_cell_angle_alpha 90
_cell_angle_beta 106.003(2)
_cell_angle_gamma 90
_cell_formula_units_Z 4
_cell_length_a 10.4328(4)
_cell_length_b 20.1032(7)
_cell_length_c 17.3563(6)
_cell_measurement_reflns_used 8558
_cell_measurement_temperature 223(2)
_cell_measurement_theta_max 27.68
_cell_measurement_theta_min 2.44
_cell_volume 3499.1(2)
_computing_cell_refinement 'Bruker SAINT'
_computing_data_collection 'Bruker APEX2'
_computing_data_reduction 'Bruker SAINT'
_computing_molecular_graphics 'Bruker SHELXTL'
_computing_publication_material 'Bruker SHELXTL'
_computing_structure_refinement 'SHELXL-2014/7 (Sheldrick, 2014)'
_computing_structure_solution 'SHELXS-97 (Sheldrick 2008)'
_diffrn_ambient_temperature 223(2)
_diffrn_measured_fraction_theta_full 0.999
_diffrn_measured_fraction_theta_max 0.999
_diffrn_measurement_device_type 'Bruker APEX-II CCD'
_diffrn_measurement_method '\f and \w scans'
_diffrn_radiation_type MoK\a
_diffrn_radiation_wavelength 0.71073
_diffrn_reflns_av_R_equivalents 0.0408
_diffrn_reflns_av_unetI/netI 0.0366
_diffrn_reflns_Laue_measured_fraction_full 0.999
_diffrn_reflns_Laue_measured_fraction_max 0.999
_diffrn_reflns_limit_h_max 13
_diffrn_reflns_limit_h_min -13
_diffrn_reflns_limit_k_max 26
_diffrn_reflns_limit_k_min -26
_diffrn_reflns_limit_l_max 22
_diffrn_reflns_limit_l_min -22
_diffrn_reflns_number 37447
_diffrn_reflns_point_group_measured_fraction_full 0.999
_diffrn_reflns_point_group_measured_fraction_max 0.999
_diffrn_reflns_theta_full 25.242
_diffrn_reflns_theta_max 27.484
_diffrn_reflns_theta_min 2.270
_exptl_absorpt_coefficient_mu 0.462
_exptl_absorpt_correction_T_max 0.7461
_exptl_absorpt_correction_T_min 0.7157
_exptl_absorpt_correction_type multi-scan
_exptl_absorpt_process_details 'SADABS 2014/5'
_exptl_crystal_colour red
_exptl_crystal_density_diffrn 1.178
_exptl_crystal_description Block
_exptl_crystal_F_000 1336
_exptl_crystal_size_max 0.160
_exptl_crystal_size_mid 0.150
_exptl_crystal_size_min 0.140
_refine_diff_density_max 0.248
_refine_diff_density_min -0.238
_refine_diff_density_rms 0.043
_refine_ls_extinction_method none
_refine_ls_goodness_of_fit_ref 1.012
_refine_ls_hydrogen_treatment constr
_refine_ls_matrix_type full
_refine_ls_number_parameters 449
_refine_ls_number_reflns 8039
_refine_ls_number_restraints 249
_refine_ls_restrained_S_all 1.002
_refine_ls_R_factor_all 0.0589
_refine_ls_R_factor_gt 0.0371
_refine_ls_shift/su_max 0.001
_refine_ls_shift/su_mean 0.000
_refine_ls_structure_factor_coef Fsqd
_refine_ls_weighting_details 'w=1/[\s^2^(Fo^2^)+(0.0385P)^2^+1.1148P] where P=(Fo^2^+2Fc^2^)/3'
_refine_ls_weighting_scheme calc
_refine_ls_wR_factor_gt 0.0834
_refine_ls_wR_factor_ref 0.0949
_reflns_Friedel_coverage 0.000
_reflns_number_gt 5970
_reflns_number_total 8039
_reflns_threshold_expression 'I > 2\s(I)'
_cod_data_source_file c7dt04145d2.cif
_cod_data_source_block bj21_a
_cod_depositor_comments 'Adding full bibliography for 7046056--7046058.cif.'
_cod_database_code 7046057
_shelx_shelxl_version_number 2014/7
_shelx_space_group_comment
; 
The symmetry employed for this shelxl refinement is uniquely defined 
by the following loop, which should always be used as a source of 
symmetry information in preference to the above space-group names. 
They are only intended as comments. 
;
_shelx_estimated_absorpt_t_min 0.930
_shelx_estimated_absorpt_t_max 0.938

loop_
_space_group_symop_operation_xyz
'x, y, z'
'-x, y+1/2, -z+1/2'
'-x, -y, -z'
'x, -y-1/2, z-1/2'

loop_
_atom_site_label
_atom_site_type_symbol
_atom_site_fract_x
_atom_site_fract_y
_atom_site_fract_z
_atom_site_U_iso_or_equiv
_atom_site_adp_type
_atom_site_occupancy
_atom_site_site_symmetry_order
_atom_site_calc_flag
_atom_site_refinement_flags_posn
_atom_site_refinement_flags_adp
_atom_site_refinement_flags_occupancy
_atom_site_disorder_assembly
_atom_site_disorder_group
Fe Fe 0.44783(2) 0.27030(2) 0.46733(2) 0.02946(8) Uani 1 1 d . . . . .
N1 N 0.71162(13) 0.23960(7) 0.60017(8) 0.0290(3) Uani 1 1 d . . . . .
N2 N 0.66030(13) 0.34116(7) 0.61397(8) 0.0296(3) Uani 1 1 d . . . . .
N3 N 0.30132(13) 0.33792(7) 0.44616(8) 0.0309(3) Uani 1 1 d . . . . .
N4 N 0.24825(13) 0.37272(7) 0.37818(8) 0.0303(3) Uani 1 1 d . . . . .
C1 C 0.61867(16) 0.28639(8) 0.56763(9) 0.0282(3) Uani 1 1 d . . . . .
C2 C 0.81006(16) 0.26418(9) 0.66563(10) 0.0320(4) Uani 1 1 d . . . . .
C3 C 0.77764(17) 0.32807(9) 0.67425(10) 0.0346(4) Uani 1 1 d . . . . .
C4 C 0.58968(18) 0.40562(8) 0.59744(11) 0.0353(4) Uani 1 1 d . . . . .
H4 H 0.5087 0.3981 0.5526 0.042 Uiso 1 1 calc R U . . .
C5 C 0.6736(2) 0.45735(9) 0.56908(12) 0.0473(5) Uani 1 1 d . . . . .
H5A H 0.7475 0.4709 0.6138 0.071 Uiso 1 1 calc R U . . .
H5B H 0.6188 0.4958 0.5481 0.071 Uiso 1 1 calc R U . . .
H5C H 0.7078 0.4383 0.5274 0.071 Uiso 1 1 calc R U . . .
C6 C 0.5430(2) 0.43068(11) 0.66810(13) 0.0525(5) Uani 1 1 d . . . . .
H6A H 0.4989 0.3949 0.6883 0.079 Uiso 1 1 calc R U . . .
H6B H 0.4811 0.4672 0.6507 0.079 Uiso 1 1 calc R U . . .
H6C H 0.6193 0.4459 0.7103 0.079 Uiso 1 1 calc R U . . .
C7 C 0.8484(2) 0.37623(11) 0.73729(13) 0.0595(6) Uani 1 1 d . . . . .
H7A H 0.7936 0.3856 0.7729 0.089 Uiso 1 1 calc R U . . .
H7B H 0.8650 0.4172 0.7121 0.089 Uiso 1 1 calc R U . . .
H7C H 0.9326 0.3572 0.7677 0.089 Uiso 1 1 calc R U . . .
C8 C 0.92469(18) 0.22512(10) 0.71570(11) 0.0439(5) Uani 1 1 d . . . . .
H8A H 0.9874 0.2550 0.7508 0.066 Uiso 1 1 calc R U . . .
H8B H 0.9688 0.2019 0.6811 0.066 Uiso 1 1 calc R U . . .
H8C H 0.8923 0.1930 0.7477 0.066 Uiso 1 1 calc R U . . .
C9 C 0.70261(19) 0.17153(9) 0.56738(11) 0.0403(4) Uani 1 1 d . . . . .
H9 H 0.6180 0.1696 0.5241 0.048 Uiso 1 1 calc R U . . .
C10 C 0.8126(2) 0.15686(11) 0.52826(14) 0.0596(6) Uani 1 1 d . . . . .
H10A H 0.8142 0.1913 0.4894 0.089 Uiso 1 1 calc R U . . .
H10B H 0.7962 0.1141 0.5014 0.089 Uiso 1 1 calc R U . . .
H10C H 0.8977 0.1558 0.5689 0.089 Uiso 1 1 calc R U . . .
C11 C 0.6907(2) 0.11972(10) 0.62900(14) 0.0591(6) Uani 1 1 d . . . . .
H11A H 0.7762 0.1146 0.6686 0.089 Uiso 1 1 calc R U . . .
H11B H 0.6638 0.0775 0.6024 0.089 Uiso 1 1 calc R U . . .
H11C H 0.6245 0.1340 0.6553 0.089 Uiso 1 1 calc R U . . .
C12 C 0.38493(17) 0.17716(9) 0.41984(10) 0.0362(4) Uani 1 1 d D U . . .
C13A C 0.2541(10) 0.1838(5) 0.3471(7) 0.0428(19) Uani 0.590(6) 1 d D U P A 1
H13A H 0.2635 0.2188 0.3097 0.051 Uiso 0.590(6) 1 calc R U P A 1
H13B H 0.1755 0.1930 0.3658 0.051 Uiso 0.590(6) 1 calc R U P A 1
C14A C 0.2458(6) 0.1108(2) 0.3065(3) 0.0667(16) Uani 0.590(6) 1 d D U P A 1
H14A H 0.1628 0.0882 0.3069 0.080 Uiso 0.590(6) 1 calc R U P A 1
H14B H 0.2512 0.1138 0.2511 0.080 Uiso 0.590(6) 1 calc R U P A 1
C15A C 0.3738(8) 0.0722(4) 0.3626(3) 0.0650(18) Uani 0.590(6) 1 d D U P A 1
H15A H 0.4066 0.0334 0.3385 0.078 Uiso 0.590(6) 1 calc R U P A 1
C16A C 0.3345(6) 0.0601(2) 0.4356(3) 0.0601(13) Uani 0.590(6) 1 d D U P A 1
H16A H 0.3929 0.0269 0.4692 0.072 Uiso 0.590(6) 1 calc R U P A 1
H16B H 0.2423 0.0441 0.4228 0.072 Uiso 0.590(6) 1 calc R U P A 1
C17A C 0.3479(17) 0.1276(6) 0.4789(5) 0.0399(19) Uani 0.590(6) 1 d D U P A 1
H17A H 0.4181 0.1260 0.5298 0.048 Uiso 0.590(6) 1 calc R U P A 1
H17B H 0.2637 0.1403 0.4895 0.048 Uiso 0.590(6) 1 calc R U P A 1
C18A C 0.4625(11) 0.1296(6) 0.3817(8) 0.048(3) Uani 0.590(6) 1 d D U P A 1
H18A H 0.4784 0.1488 0.3332 0.058 Uiso 0.590(6) 1 calc R U P A 1
H18B H 0.5482 0.1177 0.4192 0.058 Uiso 0.590(6) 1 calc R U P A 1
C13B C 0.4748(16) 0.1301(7) 0.3823(10) 0.042(3) Uani 0.410(6) 1 d D U P A 2
H13C H 0.5420 0.1062 0.4237 0.051 Uiso 0.410(6) 1 calc R U P A 2
H13D H 0.5183 0.1547 0.3477 0.051 Uiso 0.410(6) 1 calc R U P A 2
C14B C 0.3581(9) 0.0807(6) 0.3312(6) 0.065(3) Uani 0.410(6) 1 d D U P A 2
H14C H 0.3745 0.0348 0.3506 0.079 Uiso 0.410(6) 1 calc R U P A 2
H14D H 0.3543 0.0817 0.2741 0.079 Uiso 0.410(6) 1 calc R U P A 2
C15B C 0.2173(7) 0.1093(4) 0.3454(4) 0.064(2) Uani 0.410(6) 1 d D U P A 2
H15B H 0.1337 0.0983 0.3040 0.076 Uiso 0.410(6) 1 calc R U P A 2
C16B C 0.2304(9) 0.0850(4) 0.4251(4) 0.076(3) Uani 0.410(6) 1 d D U P A 2
H16C H 0.2645 0.0393 0.4313 0.092 Uiso 0.410(6) 1 calc R U P A 2
H16D H 0.1446 0.0862 0.4379 0.092 Uiso 0.410(6) 1 calc R U P A 2
C17B C 0.331(3) 0.1336(9) 0.4787(8) 0.050(4) Uani 0.410(6) 1 d D U P A 2
H17C H 0.4041 0.1091 0.5154 0.060 Uiso 0.410(6) 1 calc R U P A 2
H17D H 0.2873 0.1614 0.5102 0.060 Uiso 0.410(6) 1 calc R U P A 2
C18B C 0.2558(17) 0.1780(8) 0.3536(12) 0.057(4) Uani 0.410(6) 1 d D U P A 2
H18C H 0.1884 0.2051 0.3686 0.068 Uiso 0.410(6) 1 calc R U P A 2
H18D H 0.2695 0.1954 0.3037 0.068 Uiso 0.410(6) 1 calc R U P A 2
C19 C 0.21058(17) 0.33996(9) 0.49665(10) 0.0356(4) Uani 1 1 d . . . . .
C20 C 0.1756(2) 0.40948(11) 0.52205(13) 0.0485(5) Uani 1 1 d . . . . .
H20A H 0.1546 0.4403 0.4765 0.058 Uiso 1 1 calc R U . . .
H20B H 0.2490 0.4278 0.5648 0.058 Uiso 1 1 calc R U . . .
C21 C 0.0509(2) 0.39606(14) 0.55242(15) 0.0676(7) Uani 1 1 d . . . . .
H21A H 0.0681 0.4080 0.6091 0.081 Uiso 1 1 calc R U . . .
H21B H -0.0264 0.4213 0.5211 0.081 Uiso 1 1 calc R U . . .
C22 C 0.0280(2) 0.32129(14) 0.54021(13) 0.0600(6) Uani 1 1 d . . . . .
H22 H -0.0635 0.3063 0.5376 0.072 Uiso 1 1 calc R U . . .
C23 C 0.1389(2) 0.28481(14) 0.60243(13) 0.0616(6) Uani 1 1 d . . . . .
H23A H 0.1206 0.2370 0.6026 0.074 Uiso 1 1 calc R U . . .
H23B H 0.1494 0.3027 0.6563 0.074 Uiso 1 1 calc R U . . .
C24 C 0.26419(18) 0.29868(11) 0.57357(11) 0.0446(5) Uani 1 1 d . . . . .
H24A H 0.3309 0.3238 0.6139 0.054 Uiso 1 1 calc R U . . .
H24B H 0.3044 0.2571 0.5622 0.054 Uiso 1 1 calc R U . . .
C25 C 0.06994(18) 0.30957(12) 0.46377(11) 0.0483(5) Uani 1 1 d . . . . .
H25A H 0.0147 0.3342 0.4177 0.058 Uiso 1 1 calc R U . . .
H25B H 0.0724 0.2623 0.4505 0.058 Uiso 1 1 calc R U . . .
C26 C 0.30560(16) 0.37466(8) 0.32025(9) 0.0294(4) Uani 1 1 d . . . . .
C27 C 0.23743(18) 0.41371(8) 0.24861(10) 0.0341(4) Uani 1 1 d . . . . .
C28 C 0.10484(19) 0.43362(9) 0.23634(11) 0.0430(5) Uani 1 1 d . . . . .
H28 H 0.0581 0.4211 0.2733 0.052 Uiso 1 1 calc R U . . .
C29 C 0.0417(2) 0.47177(10) 0.16995(14) 0.0587(6) Uani 1 1 d . . . . .
H29 H -0.0477 0.4845 0.1623 0.070 Uiso 1 1 calc R U . . .
C30 C 0.1081(3) 0.49115(11) 0.11524(13) 0.0680(8) Uani 1 1 d . . . . .
H30 H 0.0646 0.5170 0.0705 0.082 Uiso 1 1 calc R U . . .
C31 C 0.2382(3) 0.47234(12) 0.12669(12) 0.0663(7) Uani 1 1 d . . . . .
H31 H 0.2843 0.4857 0.0898 0.080 Uiso 1 1 calc R U . . .
C32 C 0.3027(2) 0.43374(10) 0.19229(11) 0.0501(5) Uani 1 1 d . . . . .
H32 H 0.3917 0.4209 0.1989 0.060 Uiso 1 1 calc R U . . .
C33 C 0.43398(17) 0.34134(8) 0.32283(10) 0.0309(4) Uani 1 1 d . . . . .
C34 C 0.54874(18) 0.35517(10) 0.38292(11) 0.0405(4) Uani 1 1 d . . . . .
H34 H 0.5459 0.3863 0.4228 0.049 Uiso 1 1 calc R U . . .
C35 C 0.6690(2) 0.32340(13) 0.38518(12) 0.0569(6) Uani 1 1 d . . . . .
H35 H 0.7462 0.3331 0.4266 0.068 Uiso 1 1 calc R U . . .
C36 C 0.6743(2) 0.27813(13) 0.32714(14) 0.0592(6) Uani 1 1 d . . . . .
H36 H 0.7547 0.2560 0.3294 0.071 Uiso 1 1 calc R U . . .
C37 C 0.5619(2) 0.26502(11) 0.26551(13) 0.0523(5) Uani 1 1 d . . . . .
H37 H 0.5662 0.2349 0.2249 0.063 Uiso 1 1 calc R U . . .
C38 C 0.4434(2) 0.29591(10) 0.26322(11) 0.0417(4) Uani 1 1 d . . . . .
H38 H 0.3673 0.2865 0.2210 0.050 Uiso 1 1 calc R U . . .

loop_
_atom_site_aniso_label
_atom_site_aniso_U_11
_atom_site_aniso_U_22
_atom_site_aniso_U_33
_atom_site_aniso_U_23
_atom_site_aniso_U_13
_atom_site_aniso_U_12
Fe 0.02906(13) 0.02484(13) 0.03155(13) -0.00050(10) 0.00344(9) -0.00135(10)
N1 0.0277(7) 0.0260(7) 0.0315(7) -0.0005(6) 0.0051(6) -0.0024(6)
N2 0.0314(7) 0.0257(7) 0.0304(7) -0.0022(6) 0.0065(6) -0.0051(6)
N3 0.0297(7) 0.0346(8) 0.0290(7) 0.0063(6) 0.0094(6) 0.0022(6)
N4 0.0316(7) 0.0284(7) 0.0300(7) 0.0018(6) 0.0070(6) 0.0016(6)
C1 0.0307(9) 0.0252(8) 0.0299(8) -0.0011(7) 0.0105(7) -0.0045(6)
C2 0.0264(8) 0.0378(10) 0.0306(8) 0.0013(7) 0.0057(7) -0.0065(7)
C3 0.0325(9) 0.0379(10) 0.0313(9) -0.0025(7) 0.0053(7) -0.0091(7)
C4 0.0397(10) 0.0249(8) 0.0399(10) -0.0054(7) 0.0084(8) -0.0019(7)
C5 0.0562(12) 0.0278(9) 0.0557(12) 0.0021(9) 0.0113(10) -0.0085(9)
C6 0.0585(13) 0.0452(12) 0.0559(12) -0.0161(10) 0.0195(10) -0.0001(10)
C7 0.0564(14) 0.0512(13) 0.0565(13) -0.0158(11) -0.0087(11) -0.0116(11)
C8 0.0323(10) 0.0553(12) 0.0407(10) 0.0061(9) 0.0044(8) 0.0004(9)
C9 0.0387(10) 0.0271(9) 0.0482(11) -0.0059(8) 0.0005(8) 0.0038(7)
C10 0.0608(14) 0.0512(13) 0.0647(14) -0.0156(11) 0.0137(11) 0.0122(11)
C11 0.0642(14) 0.0283(10) 0.0779(16) 0.0068(10) 0.0078(12) -0.0025(10)
C12 0.0376(10) 0.0300(9) 0.0361(9) -0.0011(7) 0.0018(8) -0.0049(7)
C13A 0.040(4) 0.036(3) 0.041(4) -0.003(3) -0.008(3) -0.016(3)
C14A 0.074(3) 0.048(2) 0.059(3) -0.010(2) -0.014(3) -0.013(2)
C15A 0.098(4) 0.040(2) 0.056(4) -0.021(3) 0.019(3) -0.017(2)
C16A 0.072(3) 0.043(2) 0.066(2) -0.0137(18) 0.020(2) -0.022(2)
C17A 0.045(4) 0.033(3) 0.040(3) 0.000(2) 0.008(3) -0.009(3)
C18A 0.043(3) 0.051(5) 0.051(5) 0.003(4) 0.011(3) -0.004(3)
C13B 0.053(5) 0.027(5) 0.043(7) -0.025(5) 0.005(4) -0.009(4)
C14B 0.054(4) 0.069(6) 0.069(6) -0.034(5) 0.008(4) -0.020(4)
C15B 0.071(4) 0.059(4) 0.045(3) -0.009(3) -0.009(3) -0.030(3)
C16B 0.102(6) 0.060(4) 0.063(4) -0.017(3) 0.016(4) -0.044(4)
C17B 0.060(8) 0.043(6) 0.039(5) 0.000(4) 0.000(4) -0.014(5)
C18B 0.059(7) 0.048(5) 0.050(6) 0.015(4) -0.009(5) 0.008(5)
C19 0.0302(9) 0.0460(11) 0.0315(9) 0.0053(8) 0.0101(7) 0.0006(8)
C20 0.0451(11) 0.0559(13) 0.0504(12) 0.0008(10) 0.0232(9) 0.0069(10)
C21 0.0610(15) 0.0869(19) 0.0681(15) 0.0073(14) 0.0401(13) 0.0181(13)
C22 0.0362(11) 0.096(2) 0.0513(12) 0.0107(12) 0.0181(10) -0.0081(11)
C23 0.0494(13) 0.0920(19) 0.0464(12) 0.0155(12) 0.0179(10) -0.0083(12)
C24 0.0374(10) 0.0604(13) 0.0365(10) 0.0110(9) 0.0110(8) -0.0021(9)
C25 0.0337(10) 0.0715(15) 0.0397(10) 0.0060(10) 0.0100(8) -0.0063(10)
C26 0.0324(9) 0.0284(8) 0.0265(8) -0.0016(7) 0.0070(7) -0.0001(7)
C27 0.0452(10) 0.0248(8) 0.0288(8) -0.0032(7) 0.0040(8) -0.0005(7)
C28 0.0441(11) 0.0322(10) 0.0452(10) 0.0016(8) -0.0006(9) 0.0000(8)
C29 0.0616(14) 0.0355(11) 0.0589(13) -0.0007(10) -0.0168(11) 0.0052(10)
C30 0.112(2) 0.0415(12) 0.0327(11) 0.0029(10) -0.0094(13) 0.0068(13)
C31 0.117(2) 0.0507(13) 0.0327(10) 0.0062(10) 0.0221(13) 0.0090(14)
C32 0.0735(15) 0.0467(12) 0.0328(10) 0.0034(9) 0.0193(10) 0.0069(10)
C33 0.0345(9) 0.0302(9) 0.0304(8) 0.0034(7) 0.0132(7) -0.0001(7)
C34 0.0383(10) 0.0525(12) 0.0324(9) 0.0018(8) 0.0128(8) -0.0013(9)
C35 0.0346(11) 0.0942(18) 0.0423(11) 0.0119(12) 0.0111(9) 0.0063(11)
C36 0.0516(13) 0.0791(17) 0.0577(13) 0.0190(12) 0.0333(11) 0.0260(12)
C37 0.0631(14) 0.0495(12) 0.0560(13) 0.0005(10) 0.0362(11) 0.0108(11)
C38 0.0464(11) 0.0394(10) 0.0427(10) -0.0064(9) 0.0179(9) -0.0020(9)

loop_
_atom_type_symbol
_atom_type_description
_atom_type_scat_dispersion_real
_atom_type_scat_dispersion_imag
_atom_type_scat_source
C C 0.0033 0.0016 'International Tables Vol C Tables 4.2.6.8 and 6.1.1.4'
H H 0.0000 0.0000 'International Tables Vol C Tables 4.2.6.8 and 6.1.1.4'
N N 0.0061 0.0033 'International Tables Vol C Tables 4.2.6.8 and 6.1.1.4'
Fe Fe 0.3463 0.8444 'International Tables Vol C Tables 4.2.6.8 and 6.1.1.4'

loop_
_geom_angle_atom_site_label_1
_geom_angle_atom_site_label_2
_geom_angle_atom_site_label_3
_geom_angle
N3 Fe C12 113.41(6)
N3 Fe C1 117.91(6)
C12 Fe C1 123.96(6)
C1 N1 C2 111.99(13)
C1 N1 C9 121.34(13)
C2 N1 C9 126.66(14)
C1 N2 C3 111.13(14)
C1 N2 C4 122.21(13)
C3 N2 C4 126.61(14)
N4 N3 C19 109.43(13)
N4 N3 Fe 128.29(10)
C19 N3 Fe 119.90(10)
C26 N4 N3 121.57(14)
N1 C1 N2 103.86(13)
N1 C1 Fe 124.87(11)
N2 C1 Fe 131.26(12)
C3 C2 N1 106.09(14)
C3 C2 C8 128.48(16)
N1 C2 C8 125.41(16)
C2 C3 N2 106.92(14)
C2 C3 C7 127.62(17)
N2 C3 C7 125.42(17)
N2 C4 C6 112.71(15)
N2 C4 C5 111.12(15)
C6 C4 C5 111.91(16)
N2 C4 H4 106.9
C6 C4 H4 106.9
C5 C4 H4 106.9
C4 C5 H5A 109.5
C4 C5 H5B 109.5
H5A C5 H5B 109.5
C4 C5 H5C 109.5
H5A C5 H5C 109.5
H5B C5 H5C 109.5
C4 C6 H6A 109.5
C4 C6 H6B 109.5
H6A C6 H6B 109.5
C4 C6 H6C 109.5
H6A C6 H6C 109.5
H6B C6 H6C 109.5
C3 C7 H7A 109.5
C3 C7 H7B 109.5
H7A C7 H7B 109.5
C3 C7 H7C 109.5
H7A C7 H7C 109.5
H7B C7 H7C 109.5
C2 C8 H8A 109.5
C2 C8 H8B 109.5
H8A C8 H8B 109.5
C2 C8 H8C 109.5
H8A C8 H8C 109.5
H8B C8 H8C 109.5
N1 C9 C10 112.21(16)
N1 C9 C11 111.88(16)
C10 C9 C11 113.60(17)
N1 C9 H9 106.2
C10 C9 H9 106.2
C11 C9 H9 106.2
C9 C10 H10A 109.5
C9 C10 H10B 109.5
H10A C10 H10B 109.5
C9 C10 H10C 109.5
H10A C10 H10C 109.5
H10B C10 H10C 109.5
C9 C11 H11A 109.5
C9 C11 H11B 109.5
H11A C11 H11B 109.5
C9 C11 H11C 109.5
H11A C11 H11C 109.5
H11B C11 H11C 109.5
C18A C12 C17A 98.2(8)
C18B C12 C17B 95.6(11)
C18A C12 C13A 98.7(5)
C17A C12 C13A 105.3(7)
C18B C12 C13B 101.4(8)
C17B C12 C13B 107.0(12)
C18B C12 Fe 114.2(6)
C18A C12 Fe 126.3(4)
C17A C12 Fe 115.2(3)
C17B C12 Fe 112.2(5)
C13A C12 Fe 110.3(4)
C13B C12 Fe 122.7(5)
C12 C13A C14A 101.5(7)
C12 C13A H13A 111.5
C14A C13A H13A 111.5
C12 C13A H13B 111.5
C14A C13A H13B 111.5
H13A C13A H13B 109.3
C15A C14A C13A 103.7(5)
C15A C14A H14A 111.0
C13A C14A H14A 111.0
C15A C14A H14B 111.0
C13A C14A H14B 111.0
H14A C14A H14B 109.0
C16A C15A C18A 104.3(6)
C16A C15A C14A 102.7(6)
C18A C15A C14A 97.1(7)
C16A C15A H15A 116.7
C18A C15A H15A 116.7
C14A C15A H15A 116.7
C15A C16A C17A 105.6(5)
C15A C16A H16A 110.6
C17A C16A H16A 110.6
C15A C16A H16B 110.6
C17A C16A H16B 110.6
H16A C16A H16B 108.8
C16A C17A C12 104.5(5)
C16A C17A H17A 110.9
C12 C17A H17A 110.9
C16A C17A H17B 110.9
C12 C17A H17B 110.9
H17A C17A H17B 108.9
C15A C18A C12 102.5(8)
C15A C18A H18A 111.3
C12 C18A H18A 111.3
C15A C18A H18B 111.3
C12 C18A H18B 111.3
H18A C18A H18B 109.2
C12 C13B C14B 98.6(9)
C12 C13B H13C 112.1
C14B C13B H13C 112.1
C12 C13B H13D 112.1
C14B C13B H13D 112.1
H13C C13B H13D 109.7
C13B C14B C15B 105.5(8)
C13B C14B H14C 110.6
C15B C14B H14C 110.6
C13B C14B H14D 110.6
C15B C14B H14D 110.6
H14C C14B H14D 108.8
C18B C15B C16B 106.4(10)
C18B C15B C14B 96.5(10)
C16B C15B C14B 99.9(8)
C18B C15B H15B 117.0
C16B C15B H15B 117.0
C14B C15B H15B 117.0
C15B C16B C17B 103.4(6)
C15B C16B H16C 111.1
C17B C16B H16C 111.1
C15B C16B H16D 111.1
C17B C16B H16D 111.1
H16C C16B H16D 109.0
C16B C17B C12 105.6(8)
C16B C17B H17C 110.6
C12 C17B H17C 110.6
C16B C17B H17D 110.6
C12 C17B H17D 110.6
H17C C17B H17D 108.7
C15B C18B C12 103.4(11)
C15B C18B H18C 111.1
C12 C18B H18C 111.1
C15B C18B H18D 111.1
C12 C18B H18D 111.1
H18C C18B H18D 109.1
N3 C19 C20 116.27(15)
N3 C19 C24 111.42(14)
C20 C19 C24 107.39(16)
N3 C19 C25 118.34(15)
C20 C19 C25 100.86(15)
C24 C19 C25 100.83(15)
C19 C20 C21 103.08(18)
C19 C20 H20A 111.1
C21 C20 H20A 111.1
C19 C20 H20B 111.1
C21 C20 H20B 111.1
H20A C20 H20B 109.1
C22 C21 C20 103.67(18)
C22 C21 H21A 111.0
C20 C21 H21A 111.0
C22 C21 H21B 111.0
C20 C21 H21B 111.0
H21A C21 H21B 109.0
C25 C22 C21 101.63(18)
C25 C22 C23 101.38(18)
C21 C22 C23 108.3(2)
C25 C22 H22 114.7
C21 C22 H22 114.7
C23 C22 H22 114.7
C22 C23 C24 103.07(16)
C22 C23 H23A 111.1
C24 C23 H23A 111.2
C22 C23 H23B 111.2
C24 C23 H23B 111.1
H23A C23 H23B 109.1
C19 C24 C23 103.90(15)
C19 C24 H24A 111.0
C23 C24 H24A 111.0
C19 C24 H24B 111.0
C23 C24 H24B 111.0
H24A C24 H24B 109.0
C22 C25 C19 95.07(15)
C22 C25 H25A 112.7
C19 C25 H25A 112.7
C22 C25 H25B 112.7
C19 C25 H25B 112.7
H25A C25 H25B 110.2
N4 C26 C27 116.62(15)
N4 C26 C33 124.33(14)
C27 C26 C33 119.04(14)
C32 C27 C28 117.63(17)
C32 C27 C26 121.89(17)
C28 C27 C26 120.45(17)
C29 C28 C27 120.5(2)
C29 C28 H28 119.8
C27 C28 H28 119.8
C30 C29 C28 120.9(2)
C30 C29 H29 119.5
C28 C29 H29 119.5
C31 C30 C29 119.3(2)
C31 C30 H30 120.4
C29 C30 H30 120.4
C30 C31 C32 120.7(2)
C30 C31 H31 119.7
C32 C31 H31 119.7
C31 C32 C27 121.0(2)
C31 C32 H32 119.5
C27 C32 H32 119.5
C34 C33 C38 117.69(17)
C34 C33 C26 121.18(15)
C38 C33 C26 121.11(15)
C33 C34 C35 120.86(18)
C33 C34 H34 119.6
C35 C34 H34 119.6
C36 C35 C34 120.1(2)
C36 C35 H35 120.0
C34 C35 H35 120.0
C35 C36 C37 120.0(2)
C35 C36 H36 120.0
C37 C36 H36 120.0
C38 C37 C36 120.2(2)
C38 C37 H37 119.9
C36 C37 H37 119.9
C37 C38 C33 121.21(19)
C37 C38 H38 119.4
C33 C38 H38 119.4

loop_
_geom_bond_atom_site_label_1
_geom_bond_atom_site_label_2
_geom_bond_distance
Fe N3 2.0023(14)
Fe C12 2.0780(17)
Fe C1 2.1450(16)
N1 C1 1.357(2)
N1 C2 1.395(2)
N1 C9 1.475(2)
N2 C1 1.362(2)
N2 C3 1.399(2)
N2 C4 1.479(2)
N3 N4 1.3521(18)
N3 C19 1.457(2)
N4 C26 1.305(2)
C2 C3 1.347(2)
C2 C8 1.493(2)
C3 C7 1.495(2)
C4 C6 1.525(3)
C4 C5 1.526(2)
C4 H4 0.9900
C5 H5A 0.9700
C5 H5B 0.9700
C5 H5C 0.9700
C6 H6A 0.9700
C6 H6B 0.9700
C6 H6C 0.9700
C7 H7A 0.9700
C7 H7B 0.9700
C7 H7C 0.9700
C8 H8A 0.9700
C8 H8B 0.9700
C8 H8C 0.9700
C9 C10 1.514(3)
C9 C11 1.522(3)
C9 H9 0.9900
C10 H10A 0.9700
C10 H10B 0.9700
C10 H10C 0.9700
C11 H11A 0.9700
C11 H11B 0.9700
C11 H11C 0.9700
C12 C18B 1.511(15)
C12 C18A 1.518(11)
C12 C17A 1.553(7)
C12 C17B 1.562(11)
C12 C13A 1.589(10)
C12 C13B 1.592(14)
C13A C14A 1.621(11)
C13A H13A 0.9800
C13A H13B 0.9800
C14A C15A 1.617(7)
C14A H14A 0.9800
C14A H14B 0.9800
C15A C16A 1.457(8)
C15A C18A 1.459(13)
C15A H15A 0.9900
C16A C17A 1.537(10)
C16A H16A 0.9800
C16A H16B 0.9800
C17A H17A 0.9800
C17A H17B 0.9800
C18A H18A 0.9800
C18A H18B 0.9800
C13B C14B 1.632(15)
C13B H13C 0.9800
C13B H13D 0.9800
C14B C15B 1.658(10)
C14B H14C 0.9800
C14B H14D 0.9800
C15B C18B 1.436(16)
C15B C16B 1.437(9)
C15B H15B 0.9900
C16B C17B 1.545(13)
C16B H16C 0.9800
C16B H16D 0.9800
C17B H17C 0.9800
C17B H17D 0.9800
C18B H18C 0.9800
C18B H18D 0.9800
C19 C20 1.539(3)
C19 C24 1.540(2)
C19 C25 1.546(3)
C20 C21 1.556(3)
C20 H20A 0.9800
C20 H20B 0.9800
C21 C22 1.528(4)
C21 H21A 0.9800
C21 H21B 0.9800
C22 C25 1.525(3)
C22 C23 1.534(3)
C22 H22 0.9900
C23 C24 1.548(3)
C23 H23A 0.9800
C23 H23B 0.9800
C24 H24A 0.9800
C24 H24B 0.9800
C25 H25A 0.9800
C25 H25B 0.9800
C26 C27 1.477(2)
C26 C33 1.487(2)
C27 C32 1.396(3)
C27 C28 1.399(3)
C28 C29 1.390(3)
C28 H28 0.9400
C29 C30 1.377(4)
C29 H29 0.9400
C30 C31 1.370(4)
C30 H30 0.9400
C31 C32 1.389(3)
C31 H31 0.9400
C32 H32 0.9400
C33 C34 1.382(2)
C33 C38 1.404(2)
C34 C35 1.398(3)
C34 H34 0.9400
C35 C36 1.370(3)
C35 H35 0.9400
C36 C37 1.377(3)
C36 H36 0.9400
C37 C38 1.374(3)
C37 H37 0.9400
C38 H38 0.9400
